data_7038470
loop_
_publ_author_name
'Kameo, H.'
'Ikeda, K.'
'Sakaki, S.'
'Takemoto, S.'
'Nakazawa, H.'
'Matsuzaka, H.'

_publ_section_title
;
 Experimental and theoretical studies of Si-Cl and Ge-Cl \s-bond
 activation reactions by iridium-hydride.
;
_journal_issue 18
_journal_name_full 'Dalton transactions (Cambridge, England : 2003)'
_journal_page_first 7570
_journal_page_last 7580
_journal_paper_doi 10.1039/c6dt00003g
_journal_volume 45
_journal_year 2016
_chemical_absolute_configuration ad
_chemical_formula_moiety 'C37 H28 Cl3 Ir O P2 Si, 2(C H2 Cl2)'
_chemical_formula_sum 'C39 H32 Cl7 Ir O P2 Si'
_chemical_formula_weight 1047.03
_space_group_IT_number 19
_symmetry_cell_setting orthorhombic
_symmetry_Int_Tables_number 19
_symmetry_space_group_name_Hall 'P 2ac 2ab'
_symmetry_space_group_name_H-M 'P 21 21 21'
_audit_update_record
;
2015-12-28 deposited with the CCDC.
2016-02-19 downloaded from the CCDC.
;
_cell_angle_alpha 90.00
_cell_angle_beta 90.00
_cell_angle_gamma 90.00
_cell_formula_units_Z 4
_cell_length_a 10.2652(2)
_cell_length_b 15.8355(3)
_cell_length_c 25.8307(7)
_cell_measurement_reflns_used 10695
_cell_measurement_temperature 200(2)
_cell_measurement_theta_max 27.4855
_cell_measurement_theta_min 2.0348
_cell_volume 4198.90(16)
_computing_cell_refinement 'CrystalClear (Rigaku Inc., 2007)'
_computing_data_collection 'CrystalClear (Rigaku Inc., 2007)'
_computing_data_reduction 'CrystalClear (Rigaku Inc., 2007)'
_computing_molecular_graphics 'Yadokari-XG (Wakita, Nemoto et al., 2009)'
_computing_publication_material 'Yadokari-XG (Wakita, Nemoto et al., 2009)'
_computing_structure_refinement 'SHELXL-97 (Sheldrick, 1997)'
_computing_structure_solution 'SIR97 (Altomare <i>et al.</i>,  1999)'
_diffrn_ambient_temperature 200(2)
_diffrn_detector_area_resol_mean 7.32
_diffrn_measured_fraction_theta_full 0.996
_diffrn_measured_fraction_theta_max 0.996
_diffrn_measurement_details
;
scan:
    Number of images: 600
               Slice: -80.0000 - 100.0000
         Image width: 0.3000
            Exp time: 4.0000
       Rotation axis: Phi
               Omega: 0.0000
                 Chi: 0.0000
                 Phi: 0.0000
                 XTD: 55.1547
              2theta: 24.4998
scan:
    Number of images: 200
               Slice: -15.0000 - 45.0000
         Image width: 0.3000
            Exp time: 4.0000
       Rotation axis: Omega
               Omega: 0.0000
                 Chi: 90.0000
                 Phi: 0.0000
                 XTD: 55.1547
              2theta: 24.4998
scan:
    Number of images: 200
               Slice: -15.0000 - 45.0000
         Image width: 0.3000
            Exp time: 4.0000
       Rotation axis: Omega
               Omega: 0.0000
                 Chi: 90.0000
                 Phi: 90.0000
                 XTD: 55.1547
              2theta: 24.4998
scan:
    Number of images: 200
               Slice: -15.0000 - 45.0000
         Image width: 0.3000
            Exp time: 4.0000
       Rotation axis: Omega
               Omega: 0.0000
                 Chi: 90.0000
                 Phi: 180.0000
                 XTD: 55.1547
              2theta: 24.4998
scan:
    Number of images: 200
               Slice: -15.0000 - 45.0000
         Image width: 0.3000
            Exp time: 4.0000
       Rotation axis: Omega
               Omega: 0.0000
                 Chi: 90.0000
                 Phi: 270.0000
                 XTD: 55.1547
              2theta: 24.4998

;
_diffrn_measurement_device 'Mercury CCD (2x2 bin mode)'
_diffrn_measurement_device_details 'AFC7: Eulerian 3-circle'
_diffrn_measurement_device_type 'Rigaku/MSC Mercury CCD'
_diffrn_measurement_method '\w and \f'
_diffrn_radiation_detector CCD
_diffrn_radiation_monochromator 'Graphite Monochromator'
_diffrn_radiation_source 'Rotating Anode'
_diffrn_radiation_type MoK\a
_diffrn_radiation_wavelength 0.71070
_diffrn_reflns_av_R_equivalents 0.0352
_diffrn_reflns_av_sigmaI/netI 0.0475
_diffrn_reflns_limit_h_max 13
_diffrn_reflns_limit_h_min -13
_diffrn_reflns_limit_k_max 20
_diffrn_reflns_limit_k_min -18
_diffrn_reflns_limit_l_max 33
_diffrn_reflns_limit_l_min -20
_diffrn_reflns_number 31365
_diffrn_reflns_reduction_process 'Lp corrections applied'
_diffrn_reflns_theta_full 27.49
_diffrn_reflns_theta_max 27.49
_diffrn_reflns_theta_min 2.13
_diffrn_source_current 200.0000
_diffrn_source_power 10.0000
_diffrn_source_voltage 50.0000
_exptl_absorpt_coefficient_mu 3.761
_exptl_absorpt_correction_T_max 0.7529
_exptl_absorpt_correction_T_min 0.5201
_exptl_absorpt_correction_type multi-scan
_exptl_absorpt_process_details 'REQAB (Rigaku, 1998)'
_exptl_crystal_colour Colorless
_exptl_crystal_density_diffrn 1.656
_exptl_crystal_density_method 'not measured'
_exptl_crystal_description Block
_exptl_crystal_F_000 2056
_exptl_crystal_recrystallization_method 'Re-crystallisation from solvent: CH2Cl2/Hexane'
_exptl_crystal_size_max 0.20
_exptl_crystal_size_mid 0.19
_exptl_crystal_size_min 0.08
_refine_diff_density_max 1.617
_refine_diff_density_min -0.886
_refine_diff_density_rms 0.094
_refine_ls_abs_structure_details 'Flack H D (1983), Acta Cryst. A39, 876-881'
_refine_ls_abs_structure_Flack -0.016(5)
_refine_ls_extinction_method none
_refine_ls_goodness_of_fit_ref 1.094
_refine_ls_hydrogen_treatment constr
_refine_ls_matrix_type full
_refine_ls_number_parameters 487
_refine_ls_number_reflns 9362
_refine_ls_number_restraints 0
_refine_ls_restrained_S_all 1.094
_refine_ls_R_factor_all 0.0329
_refine_ls_R_factor_gt 0.0307
_refine_ls_shift/su_max 0.004
_refine_ls_shift/su_mean 0.000
_refine_ls_structure_factor_coef Fsqd
_refine_ls_weighting_details 'calc w=1/[\s^2^(Fo^2^)+(0.0233P)^2^+1.0535P] where P=(Fo^2^+2Fc^2^)/3'
_refine_ls_weighting_scheme calc
_refine_ls_wR_factor_gt 0.0642
_refine_ls_wR_factor_ref 0.0661
_reflns_number_gt 8965
_reflns_number_total 9362
_reflns_threshold_expression >2sigma(I)
_cod_data_source_file c6dt00003g2.cif
_cod_data_source_block IrSiCl3
_cod_depositor_comments
;
The following automatic conversions were performed:

'_exptl_absorpt_correction_type' value 'Multi-scan' changed to
'multi-scan' according to
/usr/data/users/saulius/crontab/automatic-downloads/rss-feeds/RSC/lib/dictionaries/cif_core.dic
dictionary named 'cif_core.dic' version 2.4.2 from 2011-04-26.

Automatic conversion script
Id: cif_fix_values 4268 2015-11-12 08:31:59Z antanas 

 Adding full bibliography for 7038470--7038471.cif.
;
_cod_original_sg_symbol_H-M P212121
_cod_database_code 7038470

loop_
_symmetry_equiv_pos_as_xyz
'x, y, z'
'-x+1/2, -y, z+1/2'
'x+1/2, -y+1/2, -z'
'-x, y+1/2, -z+1/2'

loop_
_atom_site_label
_atom_site_type_symbol
_atom_site_fract_x
_atom_site_fract_y
_atom_site_fract_z
_atom_site_U_iso_or_equiv
_atom_site_adp_type
_atom_site_occupancy
_atom_site_symmetry_multiplicity
_atom_site_calc_flag
_atom_site_refinement_flags
_atom_site_disorder_assembly
_atom_site_disorder_group
Ir1 Ir 0.800764(16) 0.080659(10) 0.616321(5) 0.02153(5) Uani 1 1 d . . .
Si1 Si 0.70908(15) 0.09773(8) 0.69801(4) 0.0297(3) Uani 1 1 d . . .
Cl1 Cl 0.52640(17) 0.14733(11) 0.70016(6) 0.0593(4) Uani 1 1 d . . .
Cl2 Cl 0.91980(12) 0.05741(7) 0.53373(4) 0.0322(3) Uani 1 1 d . . .
Cl3 Cl 0.97455(12) 0.01977(7) 0.66618(4) 0.0319(2) Uani 1 1 d . . .
C1 C 0.6603(5) 0.1288(3) 0.58081(17) 0.0318(11) Uani 1 1 d . . .
O1 O 0.5776(4) 0.1566(2) 0.55950(14) 0.0413(9) Uani 1 1 d . . .
P1 P 0.89461(13) 0.21349(7) 0.63372(4) 0.0241(2) Uani 1 1 d . . .
C2 C 0.8124(6) 0.1772(3) 0.73359(16) 0.0337(10) Uani 1 1 d . . .
C3 C 0.8054(8) 0.1932(4) 0.78689(18) 0.0510(14) Uani 1 1 d . . .
H3A H 0.7473 0.1616 0.8080 0.061 Uiso 1 1 calc R . .
C4 C 0.8831(8) 0.2548(4) 0.8087(2) 0.0602(18) Uani 1 1 d . . .
H4A H 0.8763 0.2656 0.8448 0.072 Uiso 1 1 calc R . .
C5 C 0.9688(7) 0.3005(4) 0.7801(2) 0.0501(15) Uani 1 1 d . . .
H5A H 1.0219 0.3420 0.7962 0.060 Uiso 1 1 calc R . .
C6 C 0.9783(6) 0.2860(3) 0.72692(18) 0.0381(12) Uani 1 1 d . . .
H6A H 1.0384 0.3173 0.7066 0.046 Uiso 1 1 calc R . .
C7 C 0.8998(5) 0.2259(3) 0.70414(16) 0.0304(10) Uani 1 1 d . . .
C8 C 1.0570(4) 0.2391(3) 0.60992(17) 0.0293(9) Uani 1 1 d . . .
C9 C 1.1562(5) 0.1814(3) 0.6155(2) 0.0452(13) Uani 1 1 d . . .
H9A H 1.1391 0.1286 0.6316 0.054 Uiso 1 1 calc R . .
C10 C 1.2808(6) 0.1992(4) 0.5979(2) 0.0531(16) Uani 1 1 d . . .
H10A H 1.3484 0.1589 0.6024 0.064 Uiso 1 1 calc R . .
C11 C 1.3071(6) 0.2755(3) 0.57395(18) 0.0417(12) Uani 1 1 d . . .
H11A H 1.3923 0.2880 0.5618 0.050 Uiso 1 1 calc R . .
C12 C 1.2084(6) 0.3327(3) 0.56802(19) 0.0455(13) Uani 1 1 d . . .
H12A H 1.2255 0.3851 0.5514 0.055 Uiso 1 1 calc R . .
C13 C 1.0836(6) 0.3155(4) 0.5859(2) 0.0419(12) Uani 1 1 d . . .
H13A H 1.0163 0.3561 0.5817 0.050 Uiso 1 1 calc R . .
C14 C 0.7901(5) 0.2990(2) 0.61144(16) 0.0276(9) Uani 1 1 d . . .
C15 C 0.7238(6) 0.3519(3) 0.6451(2) 0.0414(13) Uani 1 1 d . . .
H15A H 0.7348 0.3459 0.6814 0.050 Uiso 1 1 calc R . .
C16 C 0.6415(6) 0.4134(4) 0.6257(2) 0.0560(16) Uani 1 1 d . . .
H16A H 0.5974 0.4504 0.6487 0.067 Uiso 1 1 calc R . .
C17 C 0.6232(6) 0.4210(4) 0.5727(2) 0.0518(15) Uani 1 1 d . . .
H17A H 0.5662 0.4630 0.5594 0.062 Uiso 1 1 calc R . .
C18 C 0.6878(6) 0.3677(3) 0.53948(19) 0.0421(12) Uani 1 1 d . . .
H18A H 0.6744 0.3726 0.5032 0.051 Uiso 1 1 calc R . .
C19 C 0.7714(5) 0.3075(3) 0.55826(17) 0.0352(12) Uani 1 1 d . . .
H19A H 0.8166 0.2714 0.5350 0.042 Uiso 1 1 calc R . .
P2 P 0.69912(12) -0.05207(6) 0.62149(4) 0.0255(2) Uani 1 1 d . . .
C20 C 0.6928(6) -0.0116(3) 0.72593(16) 0.0334(10) Uani 1 1 d . . .
C21 C 0.6807(7) -0.0315(4) 0.77829(19) 0.0502(15) Uani 1 1 d . . .
H21A H 0.6788 0.0129 0.8030 0.060 Uiso 1 1 calc R . .
C22 C 0.6715(7) -0.1136(4) 0.7950(2) 0.0606(19) Uani 1 1 d . . .
H22A H 0.6642 -0.1253 0.8309 0.073 Uiso 1 1 calc R . .
C23 C 0.6729(7) -0.1782(4) 0.7603(2) 0.0621(19) Uani 1 1 d . . .
H23A H 0.6692 -0.2349 0.7722 0.074 Uiso 1 1 calc R . .
C24 C 0.6798(6) -0.1619(3) 0.7073(2) 0.0452(13) Uani 1 1 d . . .
H24A H 0.6763 -0.2069 0.6831 0.054 Uiso 1 1 calc R . .
C25 C 0.6917(5) -0.0793(3) 0.69058(15) 0.0312(9) Uani 1 1 d . . .
C26 C 0.5313(5) -0.0516(3) 0.5990(2) 0.0349(11) Uani 1 1 d . . .
C27 C 0.4251(6) -0.0599(4) 0.6327(2) 0.0491(14) Uani 1 1 d . . .
H27A H 0.4397 -0.0708 0.6684 0.059 Uiso 1 1 calc R . .
C28 C 0.2993(6) -0.0523(4) 0.6144(3) 0.0588(15) Uani 1 1 d . . .
H28A H 0.2279 -0.0596 0.6373 0.071 Uiso 1 1 calc R . .
C29 C 0.2768(6) -0.0341(4) 0.5631(3) 0.0549(16) Uani 1 1 d . . .
H29A H 0.1901 -0.0273 0.5509 0.066 Uiso 1 1 calc R . .
C30 C 0.3792(6) -0.0259(3) 0.5297(2) 0.0466(14) Uani 1 1 d . . .
H30A H 0.3629 -0.0145 0.4942 0.056 Uiso 1 1 calc R . .
C31 C 0.5061(6) -0.0338(3) 0.5468(2) 0.0377(12) Uani 1 1 d . . .
H31A H 0.5763 -0.0273 0.5231 0.045 Uiso 1 1 calc R . .
C32 C 0.7738(5) -0.1416(3) 0.58849(17) 0.0295(10) Uani 1 1 d . . .
C33 C 0.6978(7) -0.2090(3) 0.5709(2) 0.0430(12) Uani 1 1 d . . .
H33A H 0.6059 -0.2080 0.5753 0.052 Uiso 1 1 calc R . .
C34 C 0.7570(7) -0.2770(4) 0.5470(3) 0.0563(17) Uani 1 1 d . . .
H34A H 0.7053 -0.3229 0.5351 0.068 Uiso 1 1 calc R . .
C35 C 0.8913(7) -0.2791(4) 0.5400(3) 0.0565(17) Uani 1 1 d . . .
H35A H 0.9313 -0.3262 0.5237 0.068 Uiso 1 1 calc R . .
C36 C 0.9666(6) -0.2117(4) 0.5572(2) 0.0434(13) Uani 1 1 d . . .
H36A H 1.0584 -0.2125 0.5524 0.052 Uiso 1 1 calc R . .
C37 C 0.9080(6) -0.1431(3) 0.58139(17) 0.0343(11) Uani 1 1 d . . .
H37A H 0.9598 -0.0972 0.5931 0.041 Uiso 1 1 calc R . .
C38 C 0.3224(9) 0.6072(5) 0.5551(2) 0.086(3) Uani 1 1 d . . .
H38A H 0.3096 0.6571 0.5327 0.103 Uiso 1 1 calc R . .
H38B H 0.3513 0.5598 0.5330 0.103 Uiso 1 1 calc R . .
Cl4 Cl 0.4445(3) 0.62958(17) 0.60105(9) 0.1014(8) Uani 1 1 d . . .
Cl5 Cl 0.1753(2) 0.58088(17) 0.58398(6) 0.0856(6) Uani 1 1 d . . .
C39 C 0.8845(11) 0.5593(10) 0.7105(4) 0.135(5) Uani 1 1 d . . .
H39A H 0.9453 0.5934 0.7316 0.161 Uiso 0.50 1 calc PR A 1
H39B H 0.9277 0.5054 0.7016 0.161 Uiso 0.50 1 calc PR A 1
H39C H 0.9164 0.6173 0.7037 0.161 Uiso 0.25 1 calc PR A 2
H39D H 0.9266 0.5428 0.7434 0.161 Uiso 0.25 1 calc PR A 2
H39E H 0.9117 0.5013 0.7199 0.161 Uiso 0.25 1 calc PR A 3
H39F H 0.9451 0.6000 0.7268 0.161 Uiso 0.25 1 calc PR A 3
Cl6 Cl 0.7429(6) 0.5399(6) 0.74496(16) 0.114(3) Uani 0.50 1 d P B 1
Cl7 Cl 0.8440(11) 0.6132(5) 0.6548(3) 0.109(3) Uani 0.50 1 d P B 1
Cl8A Cl 0.7327(14) 0.5774(12) 0.7294(7) 0.319(12) Uani 0.25 1 d P B 2
Cl9A Cl 0.9627(16) 0.5077(8) 0.6709(8) 0.151(6) Uani 0.25 1 d P B 2
Cl8B Cl 0.7327(14) 0.5774(12) 0.7294(7) 0.319(12) Uani 0.25 1 d P B 3
Cl9B Cl 0.883(2) 0.5716(15) 0.6459(5) 0.135(10) Uani 0.25 1 d P B 3

loop_
_atom_site_aniso_label
_atom_site_aniso_U_11
_atom_site_aniso_U_22
_atom_site_aniso_U_33
_atom_site_aniso_U_23
_atom_site_aniso_U_13
_atom_site_aniso_U_12
Ir1 0.02040(8) 0.02305(7) 0.02115(7) 0.00024(6) 0.00124(6) 0.00042(7)
Si1 0.0325(7) 0.0332(7) 0.0233(5) -0.0009(4) 0.0075(5) -0.0017(6)
Cl1 0.0473(9) 0.0657(10) 0.0649(9) -0.0042(8) 0.0141(7) 0.0121(8)
Cl2 0.0297(6) 0.0416(7) 0.0251(5) 0.0002(4) 0.0065(4) 0.0000(5)
Cl3 0.0297(6) 0.0327(6) 0.0333(5) 0.0031(4) -0.0029(5) 0.0011(5)
C1 0.042(3) 0.025(2) 0.028(2) -0.0055(17) 0.009(2) -0.007(2)
O1 0.033(2) 0.041(2) 0.051(2) 0.0066(16) -0.0074(18) 0.0033(18)
P1 0.0260(6) 0.0231(5) 0.0233(5) -0.0017(4) -0.0016(4) -0.0016(5)
C2 0.042(3) 0.033(2) 0.0264(19) -0.0024(17) 0.003(2) -0.001(2)
C3 0.070(4) 0.053(3) 0.030(2) -0.004(2) 0.007(3) -0.013(4)
C4 0.085(5) 0.069(4) 0.027(2) -0.013(3) -0.003(3) -0.011(4)
C5 0.065(4) 0.048(3) 0.037(3) -0.011(2) -0.012(3) -0.015(3)
C6 0.038(3) 0.043(3) 0.033(2) -0.004(2) -0.005(2) -0.005(2)
C7 0.036(3) 0.031(2) 0.024(2) -0.0016(17) -0.005(2) 0.007(2)
C8 0.028(2) 0.032(2) 0.028(2) 0.0007(19) -0.0021(18) -0.0048(19)
C9 0.029(3) 0.037(3) 0.069(3) 0.008(3) 0.010(3) 0.003(2)
C10 0.029(3) 0.045(3) 0.085(4) 0.002(3) 0.006(3) 0.000(3)
C11 0.031(3) 0.053(3) 0.042(3) -0.012(2) 0.007(3) -0.014(3)
C12 0.042(3) 0.047(3) 0.048(3) 0.008(2) 0.012(3) -0.019(3)
C13 0.030(3) 0.044(3) 0.052(3) 0.010(2) 0.006(2) -0.002(3)
C14 0.025(2) 0.0235(19) 0.034(2) -0.0002(17) 0.002(2) -0.0014(19)
C15 0.040(3) 0.043(3) 0.041(3) -0.004(2) -0.007(2) 0.010(3)
C16 0.049(3) 0.051(3) 0.068(4) -0.020(3) -0.015(3) 0.023(3)
C17 0.050(4) 0.040(3) 0.066(3) -0.001(3) -0.026(3) 0.016(3)
C18 0.043(3) 0.040(3) 0.043(3) 0.009(2) -0.016(3) -0.001(3)
C19 0.041(3) 0.034(2) 0.031(2) 0.0038(18) -0.004(2) 0.002(2)
P2 0.0211(5) 0.0233(5) 0.0321(5) 0.0005(4) 0.0026(6) -0.0015(5)
C20 0.029(3) 0.040(2) 0.031(2) 0.0056(18) 0.005(2) -0.005(3)
C21 0.058(4) 0.060(3) 0.033(2) 0.008(2) 0.011(3) -0.005(3)
C22 0.068(5) 0.070(4) 0.044(3) 0.024(3) 0.010(3) -0.011(4)
C23 0.073(5) 0.054(4) 0.060(3) 0.028(3) 0.011(3) -0.008(4)
C24 0.041(4) 0.038(3) 0.057(3) 0.009(2) 0.007(3) -0.005(3)
C25 0.030(2) 0.035(2) 0.0287(19) 0.0070(18) 0.0010(18) 0.003(3)
C26 0.020(2) 0.034(3) 0.050(3) -0.006(2) 0.000(2) 0.002(2)
C27 0.034(3) 0.049(4) 0.065(3) 0.003(3) 0.006(3) 0.002(3)
C28 0.021(3) 0.060(3) 0.095(5) 0.000(3) 0.006(4) 0.000(3)
C29 0.024(3) 0.043(3) 0.098(5) -0.007(3) -0.017(3) 0.003(2)
C30 0.041(4) 0.039(3) 0.060(3) -0.010(3) -0.018(3) 0.007(3)
C31 0.032(3) 0.037(3) 0.045(3) -0.008(2) -0.006(2) 0.001(2)
C32 0.029(3) 0.025(2) 0.034(2) -0.0005(17) 0.0034(19) 0.0041(19)
C33 0.037(3) 0.035(3) 0.057(3) -0.006(2) -0.005(3) 0.002(3)
C34 0.064(4) 0.031(3) 0.074(4) -0.023(3) -0.013(3) 0.001(3)
C35 0.061(4) 0.039(3) 0.070(4) -0.020(3) -0.001(3) 0.012(3)
C36 0.039(3) 0.048(3) 0.043(3) -0.001(2) 0.003(2) 0.011(3)
C37 0.040(3) 0.032(2) 0.031(2) -0.0034(19) 0.001(2) 0.007(2)
C38 0.120(8) 0.093(6) 0.045(3) -0.005(3) 0.021(4) 0.021(6)
Cl4 0.0938(18) 0.1073(18) 0.1031(16) -0.0248(13) 0.0278(13) -0.0238(15)
Cl5 0.0821(14) 0.1132(15) 0.0614(9) -0.0204(11) 0.0001(9) 0.0122(15)
C39 0.080(7) 0.227(17) 0.096(7) 0.025(9) -0.013(6) -0.010(10)
Cl6 0.058(3) 0.239(9) 0.0452(18) -0.019(3) 0.0031(17) -0.008(4)
Cl7 0.153(8) 0.085(4) 0.089(5) 0.023(3) -0.048(5) -0.032(4)
Cl8A 0.147(10) 0.308(18) 0.50(3) -0.284(19) 0.034(14) 0.036(11)
Cl9A 0.133(12) 0.081(8) 0.239(18) -0.037(9) 0.058(13) -0.031(8)
Cl8B 0.147(10) 0.308(18) 0.50(3) -0.284(19) 0.034(14) 0.036(11)
Cl9B 0.136(16) 0.22(2) 0.052(5) 0.004(10) 0.011(7) -0.121(17)

loop_
_atom_type_symbol
_atom_type_description
_atom_type_scat_dispersion_real
_atom_type_scat_dispersion_imag
_atom_type_scat_source
C C 0.0033 0.0016 'International Tables Vol C Tables 4.2.6.8 and 6.1.1.4'
H H 0.0000 0.0000 'International Tables Vol C Tables 4.2.6.8 and 6.1.1.4'
O O 0.0106 0.0060 'International Tables Vol C Tables 4.2.6.8 and 6.1.1.4'
Si Si 0.0817 0.0704 'International Tables Vol C Tables 4.2.6.8 and 6.1.1.4'
P P 0.1023 0.0942 'International Tables Vol C Tables 4.2.6.8 and 6.1.1.4'
Cl Cl 0.1484 0.1585 'International Tables Vol C Tables 4.2.6.8 and 6.1.1.4'
Ir Ir -1.4442 7.9887 'International Tables Vol C Tables 4.2.6.8 and 6.1.1.4'

loop_
_geom_angle_atom_site_label_1
_geom_angle_atom_site_label_2
_geom_angle_atom_site_label_3
_geom_angle
C1 Ir1 Si1 94.90(14)
C1 Ir1 P2 92.89(14)
Si1 Ir1 P2 82.69(4)
C1 Ir1 P1 92.55(14)
Si1 Ir1 P1 83.61(4)
P2 Ir1 P1 165.64(4)
C1 Ir1 Cl3 176.90(14)
Si1 Ir1 Cl3 82.00(4)
P2 Ir1 Cl3 86.58(4)
P1 Ir1 Cl3 87.27(4)
C1 Ir1 Cl2 91.06(14)
Si1 Ir1 Cl2 174.00(5)
P2 Ir1 Cl2 97.73(4)
P1 Ir1 Cl2 95.45(4)
Cl3 Ir1 Cl2 92.04(4)
C20 Si1 C2 118.5(2)
C20 Si1 Cl1 105.2(2)
C2 Si1 Cl1 104.33(18)
C20 Si1 Ir1 106.06(15)
C2 Si1 Ir1 106.99(16)
Cl1 Si1 Ir1 116.28(7)
O1 C1 Ir1 179.2(4)
C14 P1 C8 105.5(2)
C14 P1 C7 104.6(2)
C8 P1 C7 106.5(2)
C14 P1 Ir1 111.25(15)
C8 P1 Ir1 120.53(16)
C7 P1 Ir1 107.31(16)
C3 C2 C7 117.7(5)
C3 C2 Si1 124.8(4)
C7 C2 Si1 117.5(3)
C4 C3 C2 119.9(6)
C4 C3 H3A 120.0
C2 C3 H3A 120.0
C5 C4 C3 122.0(5)
C5 C4 H4A 119.0
C3 C4 H4A 119.0
C4 C5 C6 119.5(5)
C4 C5 H5A 120.2
C6 C5 H5A 120.2
C7 C6 C5 119.5(5)
C7 C6 H6A 120.2
C5 C6 H6A 120.2
C6 C7 C2 121.3(4)
C6 C7 P1 121.0(4)
C2 C7 P1 117.4(4)
C9 C8 C13 118.8(5)
C9 C8 P1 119.6(4)
C13 C8 P1 121.6(4)
C8 C9 C10 120.9(5)
C8 C9 H9A 119.5
C10 C9 H9A 119.5
C11 C10 C9 120.3(6)
C11 C10 H10A 119.9
C9 C10 H10A 119.9
C12 C11 C10 118.9(5)
C12 C11 H11A 120.5
C10 C11 H11A 120.5
C11 C12 C13 121.1(5)
C11 C12 H12A 119.5
C13 C12 H12A 119.5
C8 C13 C12 120.1(5)
C8 C13 H13A 120.0
C12 C13 H13A 120.0
C15 C14 C19 119.5(4)
C15 C14 P1 122.7(4)
C19 C14 P1 117.7(3)
C16 C15 C14 119.9(5)
C16 C15 H15A 120.0
C14 C15 H15A 120.0
C15 C16 C17 120.0(5)
C15 C16 H16A 120.0
C17 C16 H16A 120.0
C18 C17 C16 119.8(5)
C18 C17 H17A 120.1
C16 C17 H17A 120.1
C19 C18 C17 120.6(5)
C19 C18 H18A 119.7
C17 C18 H18A 119.7
C18 C19 C14 120.1(5)
C18 C19 H19A 119.9
C14 C19 H19A 119.9
C26 P2 C32 104.6(2)
C26 P2 C25 105.8(2)
C32 P2 C25 106.8(2)
C26 P2 Ir1 113.49(17)
C32 P2 Ir1 118.81(16)
C25 P2 Ir1 106.47(16)
C21 C20 C25 117.1(4)
C21 C20 Si1 126.0(4)
C25 C20 Si1 116.9(3)
C22 C21 C20 121.6(6)
C22 C21 H21A 119.2
C20 C21 H21A 119.2
C23 C22 C21 120.4(5)
C23 C22 H22A 119.8
C21 C22 H22A 119.8
C22 C23 C24 120.5(5)
C22 C23 H23A 119.8
C24 C23 H23A 119.8
C25 C24 C23 119.2(5)
C25 C24 H24A 120.4
C23 C24 H24A 120.4
C24 C25 C20 121.2(4)
C24 C25 P2 122.0(4)
C20 C25 P2 116.8(3)
C31 C26 C27 118.2(5)
C31 C26 P2 118.9(4)
C27 C26 P2 122.5(4)
C28 C27 C26 120.4(6)
C28 C27 H27A 119.8
C26 C27 H27A 119.8
C29 C28 C27 120.4(6)
C29 C28 H28A 119.8
C27 C28 H28A 119.8
C30 C29 C28 119.9(5)
C30 C29 H29A 120.0
C28 C29 H29A 120.0
C29 C30 C31 121.0(5)
C29 C30 H30A 119.5
C31 C30 H30A 119.5
C30 C31 C26 120.0(5)
C30 C31 H31A 120.0
C26 C31 H31A 120.0
C37 C32 C33 119.8(5)
C37 C32 P2 119.5(4)
C33 C32 P2 120.7(4)
C34 C33 C32 119.6(6)
C34 C33 H33A 120.2
C32 C33 H33A 120.2
C33 C34 C35 120.8(6)
C33 C34 H34A 119.6
C35 C34 H34A 119.6
C36 C35 C34 119.4(6)
C36 C35 H35A 120.3
C34 C35 H35A 120.3
C37 C36 C35 120.2(6)
C37 C36 H36A 119.9
C35 C36 H36A 119.9
C36 C37 C32 120.2(5)
C36 C37 H37A 119.9
C32 C37 H37A 119.9
Cl5 C38 Cl4 112.2(3)
Cl5 C38 H38A 109.2
Cl4 C38 H38A 109.2
Cl5 C38 H38B 109.2
Cl4 C38 H38B 109.2
H38A C38 H38B 107.9
Cl9A C39 Cl8A 141.2(12)
Cl9A C39 Cl9B 53.5(10)
Cl8A C39 Cl9B 105.3(12)
Cl9A C39 Cl7 80.5(9)
Cl8A C39 Cl7 86.2(10)
Cl9B C39 Cl7 27.3(9)
Cl9A C39 Cl6 133.4(11)
Cl8A C39 Cl6 24.6(9)
Cl9B C39 Cl6 121.6(9)
Cl7 C39 Cl6 108.3(8)
Cl9A C39 H39A 109.1
Cl8A C39 H39A 109.7
Cl9B C39 H39A 119.4
Cl7 C39 H39A 110.0
Cl6 C39 H39A 110.0
Cl9A C39 H39B 31.9
Cl8A C39 H39B 129.7
Cl9B C39 H39B 82.7
Cl7 C39 H39B 110.0
Cl6 C39 H39B 110.0
H39A C39 H39B 108.4
Cl9A C39 H39C 101.7
Cl8A C39 H39C 101.7
Cl9B C39 H39C 73.7
Cl7 C39 H39C 58.2
Cl6 C39 H39C 122.2
H39A C39 H39C 52.0
H39B C39 H39C 127.7
Cl9A C39 H39D 101.7
Cl8A C39 H39D 101.7
Cl9B C39 H39D 152.7
Cl7 C39 H39D 162.5
Cl6 C39 H39D 83.0
H39A C39 H39D 52.7
H39B C39 H39D 77.0
H39C C39 H39D 104.7
Cl9A C39 H39E 61.4
Cl8A C39 H39E 110.7
Cl9B C39 H39E 110.7
Cl7 C39 H39E 137.1
Cl6 C39 H39E 86.9
H39A C39 H39E 101.1
H39B C39 H39E 29.5
H39C C39 H39E 144.1
H39D C39 H39E 54.6
Cl9A C39 H39F 107.5
Cl8A C39 H39F 110.7
Cl9B C39 H39F 110.7
Cl7 C39 H39F 100.6
Cl6 C39 H39F 115.1
H39A C39 H39F 9.5
H39B C39 H39F 112.3
H39C C39 H39F 42.6
H39D C39 H39F 62.1
H39E C39 H39F 108.8

loop_
_geom_bond_atom_site_label_1
_geom_bond_atom_site_label_2
_geom_bond_distance
Ir1 C1 1.871(6)
Ir1 Si1 2.3261(11)
Ir1 P2 2.3504(11)
Ir1 P1 2.3568(12)
Ir1 Cl3 2.4023(12)
Ir1 Cl2 2.4859(10)
Si1 C20 1.883(5)
Si1 C2 1.885(5)
Si1 Cl1 2.034(2)
C1 O1 1.103(6)
P1 C14 1.821(4)
P1 C8 1.823(5)
P1 C7 1.830(4)
C2 C3 1.402(6)
C2 C7 1.407(7)
C3 C4 1.380(9)
C3 H3A 0.9500
C4 C5 1.357(9)
C4 H4A 0.9500
C5 C6 1.397(7)
C5 H5A 0.9500
C6 C7 1.378(7)
C6 H6A 0.9500
C8 C9 1.375(7)
C8 C13 1.387(7)
C9 C10 1.386(8)
C9 H9A 0.9500
C10 C11 1.385(8)
C10 H10A 0.9500
C11 C12 1.367(9)
C11 H11A 0.9500
C12 C13 1.390(8)
C12 H12A 0.9500
C13 H13A 0.9500
C14 C15 1.385(7)
C14 C19 1.393(6)
C15 C16 1.383(7)
C15 H15A 0.9500
C16 C17 1.388(8)
C16 H16A 0.9500
C17 C18 1.374(8)
C17 H17A 0.9500
C18 C19 1.372(7)
C18 H18A 0.9500
C19 H19A 0.9500
P2 C26 1.818(5)
P2 C32 1.823(5)
P2 C25 1.838(4)
C20 C21 1.394(6)
C20 C25 1.409(6)
C21 C22 1.373(8)
C21 H21A 0.9500
C22 C23 1.360(9)
C22 H22A 0.9500
C23 C24 1.394(8)
C23 H23A 0.9500
C24 C25 1.383(7)
C24 H24A 0.9500
C26 C31 1.402(7)
C26 C27 1.402(8)
C27 C28 1.380(9)
C27 H27A 0.9500
C28 C29 1.376(9)
C28 H28A 0.9500
C29 C30 1.366(9)
C29 H29A 0.9500
C30 C31 1.381(8)
C30 H30A 0.9500
C31 H31A 0.9500
C32 C37 1.390(8)
C32 C33 1.399(7)
C33 C34 1.383(8)
C33 H33A 0.9500
C34 C35 1.391(10)
C34 H34A 0.9500
C35 C36 1.391(9)
C35 H35A 0.9500
C36 C37 1.390(7)
C36 H36A 0.9500
C37 H37A 0.9500
C38 Cl5 1.734(9)
C38 Cl4 1.762(9)
C38 H38A 0.9900
C38 H38B 0.9900
C39 Cl9A 1.536(17)
C39 Cl8A 1.658(16)
C39 Cl9B 1.678(17)
C39 Cl7 1.723(13)
C39 Cl6 1.732(13)
C39 H39A 0.9900
C39 H39B 0.9900
C39 H39C 0.9900
C39 H39D 0.9900
C39 H39E 0.9900
C39 H39F 0.9900

loop_
_geom_torsion_atom_site_label_1
_geom_torsion_atom_site_label_2
_geom_torsion_atom_site_label_3
_geom_torsion_atom_site_label_4
_geom_torsion
C1 Ir1 Si1 C20 119.4(2)
P2 Ir1 Si1 C20 27.13(19)
P1 Ir1 Si1 C20 -148.5(2)
Cl3 Ir1 Si1 C20 -60.42(19)
Cl2 Ir1 Si1 C20 -67.3(5)
C1 Ir1 Si1 C2 -113.2(2)
P2 Ir1 Si1 C2 154.53(17)
P1 Ir1 Si1 C2 -21.15(17)
Cl3 Ir1 Si1 C2 66.98(17)
Cl2 Ir1 Si1 C2 60.1(4)
C1 Ir1 Si1 Cl1 2.89(16)
P2 Ir1 Si1 Cl1 -89.41(8)
P1 Ir1 Si1 Cl1 94.91(8)
Cl3 Ir1 Si1 Cl1 -176.96(9)
Cl2 Ir1 Si1 Cl1 176.2(4)
Si1 Ir1 C1 O1 -135(40)
P2 Ir1 C1 O1 -52(40)
P1 Ir1 C1 O1 141(40)
Cl3 Ir1 C1 O1 -132(39)
Cl2 Ir1 C1 O1 46(40)
C1 Ir1 P1 C14 4.5(2)
Si1 Ir1 P1 C14 -90.14(15)
P2 Ir1 P1 C14 -107.7(2)
Cl3 Ir1 P1 C14 -172.39(15)
Cl2 Ir1 P1 C14 95.82(15)
C1 Ir1 P1 C8 -119.7(2)
Si1 Ir1 P1 C8 145.66(17)
P2 Ir1 P1 C8 128.1(2)
Cl3 Ir1 P1 C8 63.41(17)
Cl2 Ir1 P1 C8 -28.38(17)
C1 Ir1 P1 C7 118.3(2)
Si1 Ir1 P1 C7 23.68(18)
P2 Ir1 P1 C7 6.1(3)
Cl3 Ir1 P1 C7 -58.57(18)
Cl2 Ir1 P1 C7 -150.37(18)
C20 Si1 C2 C3 -47.5(6)
Cl1 Si1 C2 C3 69.0(5)
Ir1 Si1 C2 C3 -167.2(5)
C20 Si1 C2 C7 134.6(4)
Cl1 Si1 C2 C7 -108.8(4)
Ir1 Si1 C2 C7 14.9(4)
C7 C2 C3 C4 -0.1(9)
Si1 C2 C3 C4 -178.0(5)
C2 C3 C4 C5 -1.0(11)
C3 C4 C5 C6 0.8(11)
C4 C5 C6 C7 0.5(9)
C5 C6 C7 C2 -1.6(8)
C5 C6 C7 P1 172.6(5)
C3 C2 C7 C6 1.4(8)
Si1 C2 C7 C6 179.5(4)
C3 C2 C7 P1 -173.0(5)
Si1 C2 C7 P1 5.1(6)
C14 P1 C7 C6 -78.6(5)
C8 P1 C7 C6 32.8(5)
Ir1 P1 C7 C6 163.1(4)
C14 P1 C7 C2 95.8(4)
C8 P1 C7 C2 -152.8(4)
Ir1 P1 C7 C2 -22.4(4)
C14 P1 C8 C9 -172.8(4)
C7 P1 C8 C9 76.5(5)
Ir1 P1 C8 C9 -45.9(5)
C14 P1 C8 C13 6.9(5)
C7 P1 C8 C13 -103.9(4)
Ir1 P1 C8 C13 133.8(4)
C13 C8 C9 C10 0.6(9)
P1 C8 C9 C10 -179.8(5)
C8 C9 C10 C11 -0.6(10)
C9 C10 C11 C12 0.1(9)
C10 C11 C12 C13 0.4(8)
C9 C8 C13 C12 0.0(8)
P1 C8 C13 C12 -179.7(4)
C11 C12 C13 C8 -0.5(8)
C8 P1 C14 C15 -118.1(4)
C7 P1 C14 C15 -6.0(5)
Ir1 P1 C14 C15 109.5(4)
C8 P1 C14 C19 65.6(4)
C7 P1 C14 C19 177.8(4)
Ir1 P1 C14 C19 -66.7(4)
C19 C14 C15 C16 -1.1(8)
P1 C14 C15 C16 -177.2(5)
C14 C15 C16 C17 1.3(9)
C15 C16 C17 C18 -0.4(10)
C16 C17 C18 C19 -0.7(10)
C17 C18 C19 C14 1.0(9)
C15 C14 C19 C18 -0.1(8)
P1 C14 C19 C18 176.3(4)
C1 Ir1 P2 C26 -7.3(2)
Si1 Ir1 P2 C26 87.29(18)
P1 Ir1 P2 C26 104.9(2)
Cl3 Ir1 P2 C26 169.65(18)
Cl2 Ir1 P2 C26 -98.75(18)
C1 Ir1 P2 C32 116.3(2)
Si1 Ir1 P2 C32 -149.13(18)
P1 Ir1 P2 C32 -131.6(2)
Cl3 Ir1 P2 C32 -66.77(18)
Cl2 Ir1 P2 C32 24.83(18)
C1 Ir1 P2 C25 -123.3(2)
Si1 Ir1 P2 C25 -28.68(17)
P1 Ir1 P2 C25 -11.1(3)
Cl3 Ir1 P2 C25 53.68(17)
Cl2 Ir1 P2 C25 145.28(17)
C2 Si1 C20 C21 39.0(7)
Cl1 Si1 C20 C21 -77.0(6)
Ir1 Si1 C20 C21 159.2(5)
C2 Si1 C20 C25 -141.5(4)
Cl1 Si1 C20 C25 102.5(4)
Ir1 Si1 C20 C25 -21.3(5)
C25 C20 C21 C22 1.7(10)
Si1 C20 C21 C22 -178.9(6)
C20 C21 C22 C23 -0.6(12)
C21 C22 C23 C24 -1.9(12)
C22 C23 C24 C25 3.2(11)
C23 C24 C25 C20 -2.1(9)
C23 C24 C25 P2 -179.2(5)
C21 C20 C25 C24 -0.3(8)
Si1 C20 C25 C24 -179.9(5)
C21 C20 C25 P2 176.9(5)
Si1 C20 C25 P2 -2.6(6)
C26 P2 C25 C24 81.3(5)
C32 P2 C25 C24 -29.8(5)
Ir1 P2 C25 C24 -157.7(4)
C26 P2 C25 C20 -96.0(4)
C32 P2 C25 C20 153.0(4)
Ir1 P2 C25 C20 25.1(4)
C32 P2 C26 C31 -66.5(4)
C25 P2 C26 C31 -179.1(4)
Ir1 P2 C26 C31 64.6(4)
C32 P2 C26 C27 120.1(5)
C25 P2 C26 C27 7.5(5)
Ir1 P2 C26 C27 -108.9(5)
C31 C26 C27 C28 1.2(9)
P2 C26 C27 C28 174.7(5)
C26 C27 C28 C29 -1.8(10)
C27 C28 C29 C30 1.9(9)
C28 C29 C30 C31 -1.3(9)
C29 C30 C31 C26 0.7(8)
C27 C26 C31 C30 -0.7(8)
P2 C26 C31 C30 -174.4(4)
C26 P2 C32 C37 156.6(4)
C25 P2 C32 C37 -91.6(4)
Ir1 P2 C32 C37 28.7(4)
C26 P2 C32 C33 -24.3(5)
C25 P2 C32 C33 87.6(4)
Ir1 P2 C32 C33 -152.1(3)
C37 C32 C33 C34 0.6(8)
P2 C32 C33 C34 -178.6(4)
C32 C33 C34 C35 -0.2(10)
C33 C34 C35 C36 -0.3(11)
C34 C35 C36 C37 0.5(10)
C35 C36 C37 C32 -0.1(8)
C33 C32 C37 C36 -0.4(7)
P2 C32 C37 C36 178.8(4)
